data_7158751
loop_
_publ_author_name
'Deng, Qingsong'
'Gu, Jun'
'Zhang, Huan'
'Zhang, Youlai'
'Meng, Xiangtai'

_publ_section_title
;
 Sustainable access to benzothiophene derivatives bearing a
 trifluoromethyl group via a three-component domino reaction in water
;
_journal_name_full 'Organic &amp; Biomolecular Chemistry'
_journal_paper_doi 10.1039/D2OB01034H
_journal_year 2022
_chemical_formula_moiety 'C25 H23 F3 N2 O S'
_chemical_formula_sum 'C25 H23 F3 N2 O S'
_chemical_formula_weight 456.51
_space_group_crystal_system triclinic
_space_group_IT_number 2
_space_group_name_Hall '-P 1'
_space_group_name_H-M_alt 'P -1'
_atom_sites_solution_hydrogens geom
_atom_sites_solution_primary dual
_audit_creation_date 2020-09-11
_audit_creation_method
;
Olex2 1.2
(compiled 2018.05.29 svn.r3508 for OlexSys, GUI svn.r5506)
;
_audit_update_record
;
2020-10-03 deposited with the CCDC.	2022-06-29 downloaded from the CCDC.
;
_cell_angle_alpha 87.735(8)
_cell_angle_beta 77.519(9)
_cell_angle_gamma 65.425(9)
_cell_formula_units_Z 2
_cell_length_a 8.9308(9)
_cell_length_b 9.8192(9)
_cell_length_c 14.3606(17)
_cell_measurement_reflns_used 2282
_cell_measurement_temperature 293(2)
_cell_measurement_theta_max 29.2300
_cell_measurement_theta_min 3.4500
_cell_volume 1116.4(2)
_computing_cell_refinement 'CrysAlisPro 1.171.39.7e (Rigaku OD, 2015)'
_computing_data_collection 'CrysAlisPro 1.171.39.7e (Rigaku OD, 2015)'
_computing_data_reduction 'CrysAlisPro 1.171.39.7e (Rigaku OD, 2015)'
_computing_molecular_graphics 'Olex2 (Dolomanov et al., 2009)'
_computing_publication_material 'Olex2 (Dolomanov et al., 2009)'
_computing_structure_refinement 'ShelXL (Sheldrick, 2015)'
_computing_structure_solution 'ShelXT (Sheldrick, 2015)'
_diffrn_ambient_temperature 293(2)
_diffrn_detector 'CCD plate'
_diffrn_measured_fraction_theta_full 0.852
_diffrn_measured_fraction_theta_max 0.852
_diffrn_measurement_details
;
List of Runs (angles in degrees, time in seconds):

  # Type    Start    End  Width  t~exp~   \w     \q     \k     \f   Frames
#--------------------------------------------------------------------------
  1  \w      8.00  34.00   1.00   26.24    --   30.00  54.00  90.00   26
  2  \w    -74.00 108.00   1.00   26.24    --   30.00  54.00-150.00  182
  3  \w    -70.00  58.00   1.00   26.24    --   30.00  54.00 -30.00  128
  4  \w    -73.00 -48.00   1.00   26.24    --   30.00  54.00  90.00   25
;
_diffrn_measurement_device 'two-circle diffractometer'
_diffrn_measurement_device_type 'XtaLAB Mini (ROW)'
_diffrn_measurement_method '\w scans'
_diffrn_orient_matrix_type 'CrysAlisPro convention (1999,Acta A55,543-557)'
_diffrn_orient_matrix_UB_11 0.0764309000
_diffrn_orient_matrix_UB_12 -0.0129325000
_diffrn_orient_matrix_UB_13 0.0135321000
_diffrn_orient_matrix_UB_21 0.0324485000
_diffrn_orient_matrix_UB_22 0.0176793000
_diffrn_orient_matrix_UB_23 -0.0461521000
_diffrn_orient_matrix_UB_31 -0.0334562000
_diffrn_orient_matrix_UB_32 0.0764839000
_diffrn_orient_matrix_UB_33 0.0159453000
_diffrn_radiation_monochromator graphite
_diffrn_radiation_probe x-ray
_diffrn_radiation_type MoK\a
_diffrn_radiation_wavelength 0.71073
_diffrn_reflns_av_R_equivalents 0.0772
_diffrn_reflns_av_unetI/netI 0.1020
_diffrn_reflns_Laue_measured_fraction_full 0.852
_diffrn_reflns_Laue_measured_fraction_max 0.852
_diffrn_reflns_limit_h_max 10
_diffrn_reflns_limit_h_min -10
_diffrn_reflns_limit_k_max 11
_diffrn_reflns_limit_k_min -11
_diffrn_reflns_limit_l_max 15
_diffrn_reflns_limit_l_min -16
_diffrn_reflns_number 5196
_diffrn_reflns_point_group_measured_fraction_full 0.852
_diffrn_reflns_point_group_measured_fraction_max 0.852
_diffrn_reflns_theta_full 24.713
_diffrn_reflns_theta_max 24.713
_diffrn_reflns_theta_min 2.638
_diffrn_source 'fine-focus sealed X-ray tube'
_diffrn_source_type 'Enhance (Mo) X-ray Source'
_exptl_absorpt_coefficient_mu 0.190
_exptl_absorpt_correction_T_max 1.00000
_exptl_absorpt_correction_T_min 0.47756
_exptl_absorpt_correction_type multi-scan
_exptl_absorpt_process_details
;
CrysAlisPro 1.171.39.7e (Rigaku Oxford Diffraction, 2015)
Empirical absorption correction using spherical harmonics,
 implemented in SCALE3 ABSPACK scaling algorithm.
;
_exptl_crystal_density_diffrn 1.358
_exptl_crystal_description block
_exptl_crystal_F_000 476
_refine_diff_density_max 0.522
_refine_diff_density_min -0.279
_refine_diff_density_rms 0.064
_refine_ls_extinction_method none
_refine_ls_goodness_of_fit_ref 0.930
_refine_ls_hydrogen_treatment constr
_refine_ls_matrix_type full
_refine_ls_number_parameters 292
_refine_ls_number_reflns 3238
_refine_ls_number_restraints 0
_refine_ls_restrained_S_all 0.930
_refine_ls_R_factor_all 0.1238
_refine_ls_R_factor_gt 0.0819
_refine_ls_shift/su_max 0.000
_refine_ls_shift/su_mean 0.000
_refine_ls_structure_factor_coef Fsqd
_refine_ls_weighting_details 'w=1/[\s^2^(Fo^2^)+(0.2000P)^2^] where P=(Fo^2^+2Fc^2^)/3'
_refine_ls_weighting_scheme calc
_refine_ls_wR_factor_gt 0.2300
_refine_ls_wR_factor_ref 0.2791
_reflns_Friedel_coverage 0.000
_reflns_number_gt 2181
_reflns_number_total 3238
_reflns_threshold_expression 'I > 2\s(I)'
_cod_data_source_file d2ob01034h2.cif
_cod_data_source_block 5
_cod_database_code 7158751
_shelx_shelxl_version_number 2017/1
_shelx_space_group_comment
;
The symmetry employed for this shelxl refinement is uniquely defined
by the following loop, which should always be used as a source of
symmetry information in preference to the above space-group names.
They are only intended as comments.
;
_reflns_odcompleteness_completeness 99.91
_reflns_odcompleteness_iscentric 1
_reflns_odcompleteness_theta 26.32
_olex2_refinement_description
;
1. Fixed Uiso
 At 1.2 times of:
  All C(H) groups, All C(H,H) groups
 At 1.5 times of:
  All C(H,H,H) groups
2.a Secondary CH2 refined with riding coordinates:
 C009(H00A,H00B), C00O(H00E,H00F), C00P(H00G,H00I)
2.b Aromatic/amide H refined with riding coordinates:
 C00B(H00C), C00C(H00D), C00H(H00H), C00J(H00J), C00K(H00K), C00L(H00L),
 C4(H4), C0AA(H0AA)
2.c Idealised Me refined as rotating group:
 C00Q(H00M,H00N,H00O), C00R(H00P,H00Q,H00R), C00S(H00S,H00T,H00U)
;
_olex2_submission_special_instructions 'No special instructions were received'
_oxdiff_exptl_absorpt_empirical_details
;
Empirical correction (ABSPACK) includes:
- Absorption correction using spherical harmonics
- Frame scaling
;
_oxdiff_exptl_absorpt_empirical_full_max 1.488
_oxdiff_exptl_absorpt_empirical_full_min 0.736

loop_
_space_group_symop_operation_xyz
'x, y, z'
'-x, -y, -z'

loop_
_atom_site_label
_atom_site_type_symbol
_atom_site_fract_x
_atom_site_fract_y
_atom_site_fract_z
_atom_site_U_iso_or_equiv
_atom_site_adp_type
_atom_site_occupancy
_atom_site_site_symmetry_order
_atom_site_calc_flag
_atom_site_refinement_flags_posn
_atom_site_refinement_flags_adp
_atom_site_refinement_flags_occupancy
_atom_site_disorder_assembly
_atom_site_disorder_group
S001 S 0.24085(17) 0.46303(14) 0.21266(9) 0.0513(5) Uani 1 1 d . . . . .
F002 F 0.8163(5) 0.1954(4) 0.0342(2) 0.0681(9) Uani 1 1 d . . . . .
F003 F 0.6306(5) 0.1110(4) 0.0869(2) 0.0774(11) Uani 1 1 d . . . . .
O004 O 0.6534(4) 0.0939(4) 0.3820(2) 0.0484(8) Uani 1 1 d . . . . .
F005 F 0.5611(5) 0.3233(4) 0.0228(2) 0.0730(10) Uani 1 1 d . . . . .
N006 N 0.7089(5) 0.2028(4) 0.2425(3) 0.0400(9) Uani 1 1 d . . . . .
N007 N 0.7271(6) 0.6344(5) 0.1189(3) 0.0585(12) Uani 1 1 d . . . . .
C008 C 0.2652(6) 0.2867(5) 0.3579(3) 0.0391(10) Uani 1 1 d . . . . .
C009 C 0.8885(6) 0.1571(5) 0.2393(4) 0.0452(11) Uani 1 1 d . . . . .
H00A H 0.901401 0.172349 0.302932 0.054 Uiso 1 1 calc R . . . .
H00B H 0.927050 0.221896 0.197882 0.054 Uiso 1 1 calc R . . . .
C00A C 0.0392(6) 0.2703(6) 0.4765(4) 0.0514(12) Uani 1 1 d . . . . .
C00B C 0.2088(6) 0.2244(5) 0.4378(4) 0.0461(11) Uani 1 1 d . . . . .
H00C H 0.286888 0.149695 0.466214 0.055 Uiso 1 1 calc R . . . .
C00C C 0.5002(8) 0.6910(6) 0.4031(4) 0.0593(14) Uani 1 1 d . . . . .
H00D H 0.446473 0.700697 0.467155 0.071 Uiso 1 1 calc R . . . .
C00D C 0.4311(6) 0.2595(5) 0.3049(3) 0.0396(10) Uani 1 1 d . . . . .
C00E C 0.6550(6) 0.6710(5) 0.2147(4) 0.0462(11) Uani 1 1 d . . . . .
C00H C 0.6323(7) 0.7916(6) 0.2712(5) 0.0580(14) Uani 1 1 d . . . . .
H00H H 0.668069 0.864437 0.245903 0.070 Uiso 1 1 calc R . . . .
C00I C 0.4364(6) 0.3414(5) 0.2289(3) 0.0434(11) Uani 1 1 d . . . . .
C00J C -0.0752(6) 0.3853(6) 0.4347(4) 0.0531(13) Uani 1 1 d . . . . .
H00J H -0.189650 0.419193 0.462132 0.064 Uiso 1 1 calc R . . . .
C00K C 0.5232(7) 0.5703(6) 0.3479(4) 0.0506(12) Uani 1 1 d . . . . .
H00K H 0.487890 0.497597 0.373992 0.061 Uiso 1 1 calc R . . . .
C00L C 0.5555(8) 0.8006(6) 0.3657(5) 0.0671(17) Uani 1 1 d . . . . .
H00L H 0.539809 0.880043 0.405510 0.081 Uiso 1 1 calc R . . . .
C00N C 0.6159(6) 0.3122(5) 0.1789(3) 0.0432(11) Uani 1 1 d . . . . .
C00O C 1.0014(7) -0.0057(6) 0.2041(4) 0.0548(13) Uani 1 1 d . . . . .
H00E H 0.954774 -0.070560 0.239524 0.066 Uiso 1 1 calc R . . . .
H00F H 1.002836 -0.018193 0.137169 0.066 Uiso 1 1 calc R . . . .
C00P C 1.1815(7) -0.0528(7) 0.2159(4) 0.0663(16) Uani 1 1 d . . . . .
H00G H 1.178345 -0.037650 0.282714 0.080 Uiso 1 1 calc R . . . .
H00I H 1.244299 -0.159302 0.198767 0.080 Uiso 1 1 calc R . . . .
C00Q C 0.7942(11) 0.7218(9) 0.0522(5) 0.093(2) Uani 1 1 d . . . . .
H00M H 0.702724 0.810962 0.039745 0.139 Uiso 1 1 calc GR . . . .
H00N H 0.856253 0.662964 -0.006445 0.139 Uiso 1 1 calc GR . . . .
H00O H 0.867699 0.749061 0.079507 0.139 Uiso 1 1 calc GR . . . .
C00R C 1.2739(8) 0.0287(8) 0.1579(5) 0.0742(17) Uani 1 1 d . . . . .
H00P H 1.266095 0.025058 0.092446 0.111 Uiso 1 1 calc GR . . . .
H00Q H 1.390375 -0.017645 0.161807 0.111 Uiso 1 1 calc GR . . . .
H00R H 1.224952 0.131350 0.181902 0.111 Uiso 1 1 calc GR . . . .
C00S C -0.0202(7) 0.1998(7) 0.5640(4) 0.0679(16) Uani 1 1 d . . . . .
H00S H 0.070610 0.107307 0.572928 0.102 Uiso 1 1 calc GR . . . .
H00T H -0.113255 0.180206 0.555476 0.102 Uiso 1 1 calc GR . . . .
H00U H -0.055498 0.267039 0.619056 0.102 Uiso 1 1 calc GR . . . .
C1 C 0.6013(6) 0.5596(5) 0.2511(3) 0.0413(11) Uani 1 1 d . . . . .
C3 C 0.6564(7) 0.2362(6) 0.0803(4) 0.0543(13) Uani 1 1 d . . . . .
C2 C 0.1465(6) 0.4004(5) 0.3145(4) 0.0455(11) Uani 1 1 d . . . . .
C4 C -0.0274(7) 0.4504(6) 0.3556(4) 0.0585(14) Uani 1 1 d . . . . .
H4 H -0.107395 0.526366 0.328988 0.070 Uiso 1 1 calc R . . . .
C0AA C 0.7237(7) 0.5034(5) 0.0947(4) 0.0522(12) Uani 1 1 d . . . . .
H0AA H 0.767455 0.455319 0.034139 0.063 Uiso 1 1 calc R . . . .
C1AA C 0.6470(6) 0.4528(5) 0.1718(3) 0.0409(10) Uani 1 1 d . . . . .
C2AA C 0.6067(6) 0.1716(5) 0.3175(3) 0.0387(10) Uani 1 1 d . . . . .

loop_
_atom_site_aniso_label
_atom_site_aniso_U_11
_atom_site_aniso_U_22
_atom_site_aniso_U_33
_atom_site_aniso_U_23
_atom_site_aniso_U_13
_atom_site_aniso_U_12
S001 0.0490(8) 0.0476(8) 0.0556(8) 0.0135(6) -0.0208(6) -0.0148(6)
F002 0.074(2) 0.064(2) 0.0488(18) -0.0151(14) 0.0078(15) -0.0201(18)
F003 0.115(3) 0.0548(19) 0.071(2) -0.0138(16) -0.013(2) -0.047(2)
O004 0.045(2) 0.0417(18) 0.051(2) 0.0064(15) -0.0129(15) -0.0100(15)
F005 0.092(3) 0.074(2) 0.053(2) 0.0020(16) -0.0283(18) -0.028(2)
N006 0.032(2) 0.0366(19) 0.044(2) 0.0011(16) -0.0058(15) -0.0082(16)
N007 0.069(3) 0.041(2) 0.066(3) 0.011(2) -0.007(2) -0.028(2)
C008 0.037(2) 0.033(2) 0.045(3) -0.0056(18) -0.0087(18) -0.012(2)
C009 0.041(3) 0.041(2) 0.053(3) -0.002(2) -0.004(2) -0.019(2)
C00A 0.039(3) 0.048(3) 0.061(3) -0.001(2) -0.006(2) -0.014(2)
C00B 0.041(3) 0.040(2) 0.055(3) -0.003(2) -0.011(2) -0.014(2)
C00C 0.064(4) 0.052(3) 0.049(3) -0.012(2) -0.016(2) -0.009(3)
C00D 0.039(2) 0.032(2) 0.042(2) -0.0026(18) -0.0064(18) -0.0103(19)
C00E 0.040(3) 0.036(2) 0.056(3) 0.007(2) -0.016(2) -0.007(2)
C00H 0.061(4) 0.034(3) 0.082(4) 0.003(2) -0.027(3) -0.018(3)
C00I 0.048(3) 0.039(2) 0.050(3) 0.003(2) -0.012(2) -0.024(2)
C00J 0.032(3) 0.051(3) 0.067(4) -0.004(2) -0.002(2) -0.011(2)
C00K 0.053(3) 0.048(3) 0.050(3) -0.003(2) -0.014(2) -0.019(2)
C00L 0.072(4) 0.038(3) 0.094(5) -0.014(3) -0.040(3) -0.013(3)
C00N 0.053(3) 0.036(2) 0.039(3) -0.0007(18) -0.011(2) -0.016(2)
C00O 0.044(3) 0.040(3) 0.068(3) -0.001(2) -0.005(2) -0.009(2)
C00P 0.046(3) 0.064(4) 0.072(4) 0.019(3) -0.012(3) -0.008(3)
C00Q 0.120(7) 0.075(4) 0.087(5) 0.027(4) -0.002(4) -0.056(5)
C00R 0.056(4) 0.083(4) 0.078(4) 0.011(3) -0.007(3) -0.028(3)
C00S 0.039(3) 0.072(4) 0.071(4) 0.017(3) 0.007(2) -0.012(3)
C1 0.039(3) 0.033(2) 0.051(3) -0.0002(19) -0.017(2) -0.010(2)
C3 0.065(4) 0.051(3) 0.047(3) -0.003(2) -0.012(2) -0.024(3)
C2 0.043(3) 0.039(2) 0.052(3) 0.003(2) -0.018(2) -0.011(2)
C4 0.042(3) 0.050(3) 0.079(4) 0.007(3) -0.027(3) -0.009(2)
C0AA 0.063(3) 0.040(3) 0.048(3) 0.001(2) -0.007(2) -0.019(2)
C1AA 0.041(3) 0.036(2) 0.045(3) 0.0023(19) -0.0101(19) -0.014(2)
C2AA 0.040(3) 0.028(2) 0.042(3) -0.0046(17) -0.0116(19) -0.0062(19)

loop_
_atom_type_symbol
_atom_type_description
_atom_type_scat_dispersion_real
_atom_type_scat_dispersion_imag
_atom_type_scat_source
C C 0.0033 0.0016 'International Tables Vol C Tables 4.2.6.8 and 6.1.1.4'
H H 0.0000 0.0000 'International Tables Vol C Tables 4.2.6.8 and 6.1.1.4'
F F 0.0171 0.0103 'International Tables Vol C Tables 4.2.6.8 and 6.1.1.4'
N N 0.0061 0.0033 'International Tables Vol C Tables 4.2.6.8 and 6.1.1.4'
O O 0.0106 0.0060 'International Tables Vol C Tables 4.2.6.8 and 6.1.1.4'
S S 0.1246 0.1234 'International Tables Vol C Tables 4.2.6.8 and 6.1.1.4'

loop_
_geom_angle_atom_site_label_1
_geom_angle_atom_site_label_2
_geom_angle_atom_site_label_3
_geom_angle
_geom_angle_site_symmetry_1
_geom_angle_site_symmetry_3
_geom_angle_publ_flag
C00I S001 C2 89.8(2) . . ?
C009 N006 C00N 123.5(4) . . ?
C2AA N006 C009 121.5(4) . . ?
C2AA N006 C00N 113.7(4) . . ?
C00E N007 C00Q 126.3(5) . . ?
C0AA N007 C00E 109.2(4) . . ?
C0AA N007 C00Q 124.5(5) . . ?
C00B C008 C00D 132.2(4) . . ?
C00B C008 C2 119.4(4) . . ?
C2 C008 C00D 108.4(4) . . ?
N006 C009 H00A 108.6 . . ?
N006 C009 H00B 108.6 . . ?
N006 C009 C00O 114.5(4) . . ?
H00A C009 H00B 107.6 . . ?
C00O C009 H00A 108.6 . . ?
C00O C009 H00B 108.6 . . ?
C00B C00A C00J 118.3(5) . . ?
C00B C00A C00S 120.5(5) . . ?
C00J C00A C00S 121.1(5) . . ?
C008 C00B H00C 119.3 . . ?
C00A C00B C008 121.4(5) . . ?
C00A C00B H00C 119.3 . . ?
C00K C00C H00D 119.0 . . ?
C00K C00C C00L 122.0(5) . . ?
C00L C00C H00D 119.0 . . ?
C008 C00D C2AA 136.0(4) . . ?
C00I C00D C008 115.0(4) . . ?
C00I C00D C2AA 108.6(4) . . ?
N007 C00E C00H 130.2(5) . . ?
N007 C00E C1 107.7(4) . . ?
C00H C00E C1 122.1(5) . . ?
C00E C00H H00H 121.0 . . ?
C00L C00H C00E 117.9(5) . . ?
C00L C00H H00H 121.0 . . ?
C00D C00I S001 113.8(4) . . ?
C00D C00I C00N 112.1(4) . . ?
C00N C00I S001 134.0(4) . . ?
C00A C00J H00J 118.5 . . ?
C4 C00J C00A 123.0(5) . . ?
C4 C00J H00J 118.5 . . ?
C00C C00K H00K 121.0 . . ?
C00C C00K C1 118.1(5) . . ?
C1 C00K H00K 121.0 . . ?
C00C C00L H00L 119.7 . . ?
C00H C00L C00C 120.7(5) . . ?
C00H C00L H00L 119.7 . . ?
N006 C00N C00I 99.7(4) . . ?
N006 C00N C3 109.7(4) . . ?
N006 C00N C1AA 113.8(4) . . ?
C00I C00N C3 109.2(4) . . ?
C1AA C00N C00I 112.9(4) . . ?
C1AA C00N C3 111.1(4) . . ?
C009 C00O H00E 109.2 . . ?
C009 C00O H00F 109.2 . . ?
H00E C00O H00F 107.9 . . ?
C00P C00O C009 112.0(5) . . ?
C00P C00O H00E 109.2 . . ?
C00P C00O H00F 109.2 . . ?
C00O C00P H00G 108.5 . . ?
C00O C00P H00I 108.5 . . ?
H00G C00P H00I 107.5 . . ?
C00R C00P C00O 114.9(5) . . ?
C00R C00P H00G 108.5 . . ?
C00R C00P H00I 108.5 . . ?
N007 C00Q H00M 109.5 . . ?
N007 C00Q H00N 109.5 . . ?
N007 C00Q H00O 109.5 . . ?
H00M C00Q H00N 109.5 . . ?
H00M C00Q H00O 109.5 . . ?
H00N C00Q H00O 109.5 . . ?
C00P C00R H00P 109.5 . . ?
C00P C00R H00Q 109.5 . . ?
C00P C00R H00R 109.5 . . ?
H00P C00R H00Q 109.5 . . ?
H00P C00R H00R 109.5 . . ?
H00Q C00R H00R 109.5 . . ?
C00A C00S H00S 109.5 . . ?
C00A C00S H00T 109.5 . . ?
C00A C00S H00U 109.5 . . ?
H00S C00S H00T 109.5 . . ?
H00S C00S H00U 109.5 . . ?
H00T C00S H00U 109.5 . . ?
C00E C1 C1AA 106.2(4) . . ?
C00K C1 C00E 119.2(4) . . ?
C00K C1 C1AA 134.5(4) . . ?
F002 C3 F003 106.2(4) . . ?
F002 C3 F005 106.4(4) . . ?
F002 C3 C00N 113.3(4) . . ?
F003 C3 F005 106.7(4) . . ?
F003 C3 C00N 111.0(4) . . ?
F005 C3 C00N 112.8(4) . . ?
C008 C2 S001 113.0(4) . . ?
C4 C2 S001 127.7(4) . . ?
C4 C2 C008 119.3(5) . . ?
C00J C4 C2 118.6(5) . . ?
C00J C4 H4 120.7 . . ?
C2 C4 H4 120.7 . . ?
N007 C0AA H0AA 124.8 . . ?
N007 C0AA C1AA 110.3(5) . . ?
C1AA C0AA H0AA 124.8 . . ?
C1 C1AA C00N 124.5(4) . . ?
C0AA C1AA C00N 129.0(4) . . ?
C0AA C1AA C1 106.5(4) . . ?
O004 C2AA N006 125.4(4) . . ?
O004 C2AA C00D 128.7(4) . . ?
N006 C2AA C00D 105.8(4) . . ?

loop_
_geom_bond_atom_site_label_1
_geom_bond_atom_site_label_2
_geom_bond_distance
_geom_bond_site_symmetry_2
_geom_bond_publ_flag
S001 C00I 1.717(5) . ?
S001 C2 1.748(5) . ?
F002 C3 1.332(6) . ?
F003 C3 1.338(6) . ?
O004 C2AA 1.209(5) . ?
F005 C3 1.335(7) . ?
N006 C009 1.466(6) . ?
N006 C00N 1.478(6) . ?
N006 C2AA 1.367(6) . ?
N007 C00E 1.377(7) . ?
N007 C00Q 1.459(7) . ?
N007 C0AA 1.360(7) . ?
C008 C00B 1.376(7) . ?
C008 C00D 1.431(6) . ?
C008 C2 1.416(6) . ?
C009 H00A 0.9700 . ?
C009 H00B 0.9700 . ?
C009 C00O 1.527(7) . ?
C00A C00B 1.376(7) . ?
C00A C00J 1.390(8) . ?
C00A C00S 1.513(7) . ?
C00B H00C 0.9300 . ?
C00C H00D 0.9300 . ?
C00C C00K 1.370(7) . ?
C00C C00L 1.403(9) . ?
C00D C00I 1.334(6) . ?
C00D C2AA 1.490(6) . ?
C00E C00H 1.381(7) . ?
C00E C1 1.408(7) . ?
C00H H00H 0.9300 . ?
C00H C00L 1.370(9) . ?
C00I C00N 1.518(7) . ?
C00J H00J 0.9300 . ?
C00J C4 1.357(8) . ?
C00K H00K 0.9300 . ?
C00K C1 1.400(7) . ?
C00L H00L 0.9300 . ?
C00N C3 1.526(7) . ?
C00N C1AA 1.513(6) . ?
C00O H00E 0.9700 . ?
C00O H00F 0.9700 . ?
C00O C00P 1.524(8) . ?
C00P H00G 0.9700 . ?
C00P H00I 0.9700 . ?
C00P C00R 1.489(8) . ?
C00Q H00M 0.9600 . ?
C00Q H00N 0.9600 . ?
C00Q H00O 0.9600 . ?
C00R H00P 0.9600 . ?
C00R H00Q 0.9600 . ?
C00R H00R 0.9600 . ?
C00S H00S 0.9600 . ?
C00S H00T 0.9600 . ?
C00S H00U 0.9600 . ?
C1 C1AA 1.449(6) . ?
C2 C4 1.412(7) . ?
C4 H4 0.9300 . ?
C0AA H0AA 0.9300 . ?
C0AA C1AA 1.362(7) . ?
